data_7024683
loop_
_publ_author_name
'Clegg, Jack K.'
'Hayter, Michael J.'
'Jolliffe, Katrina A.'
'Lindoy, Leonard F.'
'McMurtrie, John C.'
'Meehan, George V.'
'Neville, Suzanne M.'
'Parsons, Simon'
'Tasker, Peter A.'
'Turner, Peter'
'White, Fraser J.'

_publ_section_title
;
 New discrete and polymeric supramolecular architectures derived from
 dinuclear Co(II), Ni(II) and Cu(II) complexes of aryl-linked
 bis-beta-diketonato ligands and nitrogen bases: synthetic, structural and
 high pressure studies.
;
_journal_issue 11
_journal_name_full 'Dalton transactions (Cambridge, England : 2003)'
_journal_page_first 2804
_journal_page_last 2815
_journal_paper_doi 10.1039/b920199h
_journal_volume 39
_journal_year 2010
_chemical_formula_moiety ' C22 H29 Cu N O4, C2 H5 N, C4 H8 O '
_chemical_formula_sum 'C28 H42 Cu N2 O5'
_chemical_formula_weight 550.18
_chemical_name_systematic
;
?
;
_space_group_IT_number 2
_symmetry_cell_setting triclinic
_symmetry_space_group_name_Hall '-P 1'
_symmetry_space_group_name_H-M 'P -1'
_atom_sites_solution_hydrogens geom
_atom_sites_solution_primary direct
_atom_sites_solution_secondary difmap
_audit_creation_method SHELXL-97
_cell_angle_alpha 95.039(8)
_cell_angle_beta 113.367(7)
_cell_angle_gamma 98.987(8)
_cell_formula_units_Z 2
_cell_length_a 10.340(5)
_cell_length_b 11.737(6)
_cell_length_c 12.916(6)
_cell_measurement_reflns_used 3411
_cell_measurement_temperature 150(2)
_cell_measurement_theta_max 26.095
_cell_measurement_theta_min 2.155
_cell_volume 1401.7(12)
_computing_cell_refinement 'SAINT (Bruker-Nonius, 2003)'
_computing_data_collection 'APEX (Bruker-Nonius, 2003)'
_computing_data_reduction 'SAINT (Bruker-Nonius, 2003), XPREP (Bruker-Nonius, 2003)'
_computing_molecular_graphics 'ORTEP-3 (Farrugia, 1997), WINGX-32 (Farrugia, 1999)'
_computing_publication_material 'enCIFer 1.1 (CCDC, 2005)'
_computing_structure_refinement 'SHELXL-97 (Sheldrick, 1997)'
_computing_structure_solution 'SIR97 (Altomare, et. al. 1999)'
_diffrn_ambient_temperature 150(2)
_diffrn_measured_fraction_theta_full 0.998
_diffrn_measured_fraction_theta_max 0.925
_diffrn_measurement_device_type APEXII-FR591
_diffrn_measurement_method \w+\f
_diffrn_radiation_monochromator graphite
_diffrn_radiation_source 'rotating anode'
_diffrn_radiation_type MoK\a
_diffrn_radiation_wavelength 0.71073
_diffrn_reflns_av_R_equivalents 0.0375
_diffrn_reflns_av_sigmaI/netI 0.0636
_diffrn_reflns_limit_h_max 13
_diffrn_reflns_limit_h_min -13
_diffrn_reflns_limit_k_max 15
_diffrn_reflns_limit_k_min -15
_diffrn_reflns_limit_l_max 17
_diffrn_reflns_limit_l_min -16
_diffrn_reflns_number 14064
_diffrn_reflns_theta_full 25.00
_diffrn_reflns_theta_max 28.49
_diffrn_reflns_theta_min 1.74
_diffrn_standards_decay_% 0
_diffrn_standards_interval_count 0
_diffrn_standards_interval_time 0
_diffrn_standards_number 0
_exptl_absorpt_coefficient_mu 0.818
_exptl_absorpt_correction_T_max 0.984
_exptl_absorpt_correction_T_min 0.880
_exptl_absorpt_correction_type multi-scan
_exptl_absorpt_process_details 'SADABS (Sheldrick, 2003)'
_exptl_crystal_colour green
_exptl_crystal_density_diffrn 1.303
_exptl_crystal_density_method 'not measured'
_exptl_crystal_description plate
_exptl_crystal_F_000 586
_exptl_crystal_size_max 0.280
_exptl_crystal_size_mid 0.150
_exptl_crystal_size_min 0.020
_refine_diff_density_max 0.798
_refine_diff_density_min -0.865
_refine_diff_density_rms 0.084
_refine_ls_extinction_method none
_refine_ls_goodness_of_fit_ref 1.025
_refine_ls_hydrogen_treatment mixed
_refine_ls_matrix_type full
_refine_ls_number_parameters 334
_refine_ls_number_reflns 6574
_refine_ls_number_restraints 7
_refine_ls_restrained_S_all 1.043
_refine_ls_R_factor_all 0.0827
_refine_ls_R_factor_gt 0.0528
_refine_ls_shift/su_max 0.000
_refine_ls_shift/su_mean 0.000
_refine_ls_structure_factor_coef Fsqd
_refine_ls_weighting_details 'calc w=1/[\s^2^(Fo^2^)+(0.0742P)^2^+0.5502P] where P=(Fo^2^+2Fc^2^)/3'
_refine_ls_weighting_scheme calc
_refine_ls_wR_factor_gt 0.1265
_refine_ls_wR_factor_ref 0.1412
_reflns_number_gt 4826
_reflns_number_total 6574
_reflns_threshold_expression >2sigma(I)
_cod_data_source_file b920199h.txt
_cod_data_source_block lj131sad
_cod_original_cell_volume 1401.8(11)
_cod_original_sg_symbol_Hall '-p 1'
_cod_original_sg_symbol_H-M P-1
_cod_database_code 7024683

loop_
_symmetry_equiv_pos_as_xyz
'x, y, z'
'-x, -y, -z'

loop_
_atom_site_label
_atom_site_type_symbol
_atom_site_fract_x
_atom_site_fract_y
_atom_site_fract_z
_atom_site_U_iso_or_equiv
_atom_site_adp_type
_atom_site_occupancy
_atom_site_symmetry_multiplicity
_atom_site_calc_flag
_atom_site_refinement_flags
C1 C -0.3440(5) -0.0345(3) 0.6902(4) 0.0552(11) Uani 1 1 d .
H1A H -0.2443 -0.0426 0.7106 0.083 Uiso 1 1 calc R
H1B H -0.3983 -0.0534 0.6069 0.083 Uiso 1 1 calc R
H1C H -0.3884 -0.0882 0.7265 0.083 Uiso 1 1 calc R
C2 C -0.5022(4) 0.0999(4) 0.6976(4) 0.0479(10) Uani 1 1 d .
H2A H -0.5456 0.0459 0.7343 0.072 Uiso 1 1 calc R
H2B H -0.5555 0.0795 0.6144 0.072 Uiso 1 1 calc R
H2C H -0.5062 0.1801 0.7225 0.072 Uiso 1 1 calc R
C3 C -0.2629(5) 0.1228(5) 0.8597(3) 0.0666(14) Uani 1 1 d .
H3A H -0.3098 0.0724 0.8969 0.100 Uiso 1 1 calc R
H3B H -0.2614 0.2047 0.8837 0.100 Uiso 1 1 calc R
H3C H -0.1639 0.1120 0.8816 0.100 Uiso 1 1 calc R
C4 C -0.3455(3) 0.0908(3) 0.7313(3) 0.0304(7) Uani 1 1 d .
C5 C -0.2676(3) 0.1717(2) 0.6771(2) 0.0231(6) Uani 1 1 d .
C6 C -0.3407(3) 0.2380(3) 0.5976(3) 0.0262(6) Uani 1 1 d .
H6 H -0.4403 0.2328 0.5786 0.031 Uiso 1 1 calc R
C7 C -0.2768(3) 0.3117(2) 0.5441(2) 0.0215(6) Uani 1 1 d .
C8 C -0.3654(3) 0.3771(2) 0.4570(2) 0.0216(6) Uani 1 1 d .
C9 C -0.2944(3) 0.4563(2) 0.4131(2) 0.0212(6) Uani 1 1 d .
H9 H -0.1929 0.4666 0.4393 0.025 Uiso 1 1 calc R
C10 C -0.3677(3) 0.5210(2) 0.3321(2) 0.0222(6) Uani 1 1 d .
C11 C -0.5171(3) 0.5077(3) 0.2962(3) 0.0266(6) Uani 1 1 d .
H11 H -0.5688 0.5525 0.2424 0.032 Uiso 1 1 calc R
C12 C -0.5882(3) 0.4297(3) 0.3392(3) 0.0286(7) Uani 1 1 d .
H12 H -0.6894 0.4210 0.3144 0.034 Uiso 1 1 calc R
C13 C -0.5154(3) 0.3639(3) 0.4178(3) 0.0262(6) Uani 1 1 d .
H13 H -0.5669 0.3094 0.4454 0.031 Uiso 1 1 calc R
C14 C -0.2819(3) 0.6027(2) 0.2882(2) 0.0213(6) Uani 1 1 d .
C15 C -0.3516(3) 0.6441(3) 0.1863(3) 0.0268(6) Uani 1 1 d .
H15 H -0.4533 0.6197 0.1472 0.032 Uiso 1 1 calc R
C16 C -0.2799(3) 0.7193(3) 0.1389(2) 0.0249(6) Uani 1 1 d .
C17 C -0.3614(3) 0.7559(3) 0.0233(3) 0.0303(7) Uani 1 1 d .
C18 C -0.3634(5) 0.8857(3) 0.0462(3) 0.0537(11) Uani 1 1 d .
H18A H -0.4121 0.8970 0.0966 0.080 Uiso 1 1 calc R
H18B H -0.4151 0.9117 -0.0263 0.080 Uiso 1 1 calc R
H18C H -0.2643 0.9313 0.0830 0.080 Uiso 1 1 calc R
C19 C -0.2783(5) 0.7407(5) -0.0495(3) 0.0635(13) Uani 1 1 d .
H19A H -0.1842 0.7945 -0.0138 0.095 Uiso 1 1 calc R
H19B H -0.3326 0.7576 -0.1260 0.095 Uiso 1 1 calc R
H19C H -0.2646 0.6600 -0.0557 0.095 Uiso 1 1 calc R
C20 C -0.5159(4) 0.6875(4) -0.0407(3) 0.0580(12) Uani 1 1 d .
H20A H -0.5167 0.6036 -0.0489 0.087 Uiso 1 1 calc R
H20B H -0.5583 0.7097 -0.1166 0.087 Uiso 1 1 calc R
H20C H -0.5720 0.7052 0.0022 0.087 Uiso 1 1 calc R
C21 C -0.1281(3) 0.0414(3) 0.4799(3) 0.0423(9) Uani 1 1 d .
H21A H -0.1986 0.0865 0.4358 0.051 Uiso 1 1 calc R
H21B H -0.1634 0.0062 0.5332 0.051 Uiso 1 1 calc R
C22 C -0.1208(3) -0.0557(3) 0.3980(3) 0.0383(8) Uani 1 1 d .
H22A H -0.2158 -0.1102 0.3611 0.046 Uiso 1 1 calc R
H22B H -0.1008 -0.0213 0.3373 0.046 Uiso 1 1 calc R
C1T C -0.1350(4) 0.3015(4) 0.2715(4) 0.0552(11) Uani 1 1 d .
H1T1 H -0.1668 0.3671 0.2316 0.066 Uiso 1 1 calc R
H1T2 H -0.1977 0.2769 0.3103 0.066 Uiso 1 1 calc R
C2T C 0.0197(4) 0.3360(4) 0.3551(3) 0.0486(10) Uani 1 1 d .
H2T1 H 0.0715 0.4007 0.3328 0.058 Uiso 1 1 calc R
H2T2 H 0.0277 0.3616 0.4329 0.058 Uiso 1 1 calc R
O1T O 0.0776(3) 0.2336(3) 0.3516(3) 0.0625(8) Uani 1 1 d .
C3T C 0.0110(6) 0.1813(5) 0.2334(4) 0.0685(14) Uani 1 1 d .
H3T1 H 0.0107 0.0966 0.2252 0.082 Uiso 1 1 calc R
H3T2 H 0.0633 0.2184 0.1913 0.082 Uiso 1 1 calc R
C4T C -0.1383(5) 0.2006(5) 0.1889(4) 0.0778(16) Uani 1 1 d .
H4T1 H -0.2063 0.1298 0.1864 0.093 Uiso 1 1 calc R
H4T2 H -0.1680 0.2203 0.1109 0.093 Uiso 1 1 calc R
C23 C 0.0647(8) 0.5519(7) 0.1115(4) 0.128(3) Uani 1 1 d D
H23A H 0.0590 0.6351 0.1239 0.153 Uiso 1 1 calc R
H23B H 0.1101 0.5306 0.1884 0.153 Uiso 1 1 calc R
C24 C -0.0877(8) 0.4838(9) 0.0595(6) 0.189(5) Uani 1 1 d D
H24A H -0.0877 0.4106 0.0921 0.226 Uiso 1 1 calc R
H24B H -0.1441 0.5293 0.0869 0.226 Uiso 1 1 calc R
N2 N -0.1659(9) 0.4518(6) -0.0621(7) 0.160(3) Uani 1 1 d D
N1 N 0.0105(3) 0.1214(2) 0.5462(2) 0.0280(6) Uani 1 1 d D
H1N H 0.044(4) 0.153(3) 0.499(2) 0.042 Uiso 1 1 d D
O1 O -0.1349(2) 0.16978(19) 0.71088(18) 0.0297(5) Uani 1 1 d .
O2 O -0.1444(2) 0.32869(18) 0.56267(18) 0.0266(5) Uani 1 1 d .
O3 O -0.1468(2) 0.62552(18) 0.34849(17) 0.0255(4) Uani 1 1 d .
O4 O -0.1469(2) 0.76494(19) 0.18594(18) 0.0289(5) Uani 1 1 d .
Cu1 Cu 0.00404(4) 0.26409(3) 0.67301(3) 0.02317(13) Uani 1 1 d .

loop_
_atom_site_aniso_label
_atom_site_aniso_U_11
_atom_site_aniso_U_22
_atom_site_aniso_U_33
_atom_site_aniso_U_23
_atom_site_aniso_U_13
_atom_site_aniso_U_12
C1 0.066(3) 0.033(2) 0.084(3) 0.022(2) 0.048(3) 0.0083(19)
C2 0.041(2) 0.056(2) 0.061(3) 0.032(2) 0.0312(19) 0.0100(18)
C3 0.058(3) 0.096(4) 0.031(2) 0.017(2) 0.0167(19) -0.024(2)
C4 0.0276(16) 0.0341(17) 0.0307(17) 0.0122(14) 0.0137(14) 0.0014(13)
C5 0.0254(15) 0.0231(15) 0.0218(14) 0.0040(12) 0.0119(12) 0.0022(11)
C6 0.0223(14) 0.0300(16) 0.0282(16) 0.0079(13) 0.0121(13) 0.0044(12)
C7 0.0212(14) 0.0196(14) 0.0219(14) 0.0002(11) 0.0076(11) 0.0043(11)
C8 0.0194(13) 0.0216(14) 0.0234(15) 0.0009(12) 0.0092(12) 0.0038(11)
C9 0.0181(13) 0.0231(14) 0.0199(14) 0.0018(11) 0.0056(11) 0.0043(11)
C10 0.0198(13) 0.0231(14) 0.0220(14) 0.0027(12) 0.0070(11) 0.0048(11)
C11 0.0207(14) 0.0311(16) 0.0242(15) 0.0059(13) 0.0038(12) 0.0095(12)
C12 0.0166(13) 0.0367(18) 0.0291(16) 0.0050(14) 0.0064(12) 0.0051(12)
C13 0.0233(14) 0.0269(16) 0.0277(16) 0.0061(13) 0.0108(13) 0.0020(12)
C14 0.0209(13) 0.0192(14) 0.0216(14) 0.0024(11) 0.0063(11) 0.0055(11)
C15 0.0228(14) 0.0261(16) 0.0240(15) 0.0052(12) 0.0020(12) 0.0046(12)
C16 0.0290(15) 0.0244(15) 0.0203(14) 0.0049(12) 0.0075(12) 0.0097(12)
C17 0.0325(16) 0.0330(17) 0.0217(15) 0.0088(13) 0.0063(13) 0.0075(13)
C18 0.075(3) 0.042(2) 0.041(2) 0.0202(18) 0.014(2) 0.024(2)
C19 0.069(3) 0.104(4) 0.027(2) 0.021(2) 0.020(2) 0.038(3)
C20 0.049(2) 0.061(3) 0.034(2) 0.0229(19) -0.0098(18) -0.005(2)
C21 0.0234(16) 0.041(2) 0.050(2) -0.0110(17) 0.0045(15) 0.0096(14)
C22 0.0246(16) 0.0392(19) 0.0374(19) -0.0074(15) 0.0000(14) 0.0113(14)
C1T 0.048(2) 0.061(3) 0.050(2) -0.008(2) 0.017(2) 0.009(2)
C2T 0.050(2) 0.049(2) 0.035(2) 0.0078(18) 0.0097(18) 0.0006(18)
O1T 0.0533(18) 0.080(2) 0.0570(19) 0.0246(17) 0.0194(15) 0.0253(16)
C3T 0.089(4) 0.082(3) 0.060(3) 0.017(3) 0.046(3) 0.045(3)
C4T 0.073(3) 0.080(4) 0.055(3) -0.018(3) 0.000(2) 0.030(3)
C23 0.128(6) 0.144(7) 0.125(6) 0.009(5) 0.085(6) -0.014(5)
C24 0.242(13) 0.172(10) 0.089(6) 0.052(6) 0.000(7) 0.038(9)
N2 0.203(8) 0.126(6) 0.170(8) 0.041(6) 0.079(7) 0.072(6)
N1 0.0279(13) 0.0271(14) 0.0270(14) 0.0051(11) 0.0099(11) 0.0045(11)
O1 0.0257(11) 0.0335(12) 0.0327(12) 0.0163(10) 0.0125(9) 0.0069(9)
O2 0.0196(10) 0.0308(11) 0.0319(12) 0.0143(9) 0.0109(9) 0.0060(8)
O3 0.0195(10) 0.0299(11) 0.0244(10) 0.0123(9) 0.0048(8) 0.0050(8)
O4 0.0259(11) 0.0318(12) 0.0253(11) 0.0102(9) 0.0069(9) 0.0024(9)
Cu1 0.01918(19) 0.0262(2) 0.0235(2) 0.00951(14) 0.00724(14) 0.00448(13)

loop_
_atom_type_symbol
_atom_type_description
_atom_type_scat_dispersion_real
_atom_type_scat_dispersion_imag
_atom_type_scat_source
C C 0.0033 0.0016 'International Tables Vol C Tables 4.2.6.8 and 6.1.1.4'
H H 0.0000 0.0000 'International Tables Vol C Tables 4.2.6.8 and 6.1.1.4'
N N 0.0061 0.0033 'International Tables Vol C Tables 4.2.6.8 and 6.1.1.4'
O O 0.0106 0.0060 'International Tables Vol C Tables 4.2.6.8 and 6.1.1.4'
Cu Cu 0.3201 1.2651 'International Tables Vol C Tables 4.2.6.8 and 6.1.1.4'

loop_
_geom_angle_atom_site_label_1
_geom_angle_atom_site_label_2
_geom_angle_atom_site_label_3
_geom_angle
_geom_angle_site_symmetry_1
_geom_angle_site_symmetry_3
C4 C1 H1A 109.5 . .
C4 C1 H1B 109.5 . .
H1A C1 H1B 109.5 . .
C4 C1 H1C 109.5 . .
H1A C1 H1C 109.5 . .
H1B C1 H1C 109.5 . .
C4 C2 H2A 109.5 . .
C4 C2 H2B 109.5 . .
H2A C2 H2B 109.5 . .
C4 C2 H2C 109.5 . .
H2A C2 H2C 109.5 . .
H2B C2 H2C 109.5 . .
C4 C3 H3A 109.5 . .
C4 C3 H3B 109.5 . .
H3A C3 H3B 109.5 . .
C4 C3 H3C 109.5 . .
H3A C3 H3C 109.5 . .
H3B C3 H3C 109.5 . .
C3 C4 C1 110.9(4) . .
C3 C4 C2 109.6(3) . .
C1 C4 C2 107.9(3) . .
C3 C4 C5 107.4(3) . .
C1 C4 C5 107.4(3) . .
C2 C4 C5 113.6(3) . .
O1 C5 C6 125.1(3) . .
O1 C5 C4 113.6(3) . .
C6 C5 C4 121.4(3) . .
C5 C6 C7 124.1(3) . .
C5 C6 H6 117.9 . .
C7 C6 H6 117.9 . .
O2 C7 C6 124.7(3) . .
O2 C7 C8 115.0(2) . .
C6 C7 C8 120.3(2) . .
C9 C8 C13 118.1(3) . .
C9 C8 C7 117.9(2) . .
C13 C8 C7 124.0(3) . .
C8 C9 C10 121.9(3) . .
C8 C9 H9 119.0 . .
C10 C9 H9 119.0 . .
C9 C10 C11 118.7(3) . .
C9 C10 C14 118.0(2) . .
C11 C10 C14 123.3(3) . .
C12 C11 C10 119.8(3) . .
C12 C11 H11 120.1 . .
C10 C11 H11 120.1 . .
C11 C12 C13 121.2(3) . .
C11 C12 H12 119.4 . .
C13 C12 H12 119.4 . .
C12 C13 C8 120.2(3) . .
C12 C13 H13 119.9 . .
C8 C13 H13 119.9 . .
O3 C14 C15 125.3(3) . .
O3 C14 C10 114.7(2) . .
C15 C14 C10 120.0(2) . .
C16 C15 C14 123.7(3) . .
C16 C15 H15 118.2 . .
C14 C15 H15 118.2 . .
O4 C16 C15 124.7(3) . .
O4 C16 C17 114.1(3) . .
C15 C16 C17 121.2(3) . .
C19 C17 C20 109.7(3) . .
C19 C17 C18 108.9(3) . .
C20 C17 C18 108.7(3) . .
C19 C17 C16 108.2(3) . .
C20 C17 C16 113.7(3) . .
C18 C17 C16 107.5(3) . .
C17 C18 H18A 109.5 . .
C17 C18 H18B 109.5 . .
H18A C18 H18B 109.5 . .
C17 C18 H18C 109.5 . .
H18A C18 H18C 109.5 . .
H18B C18 H18C 109.5 . .
C17 C19 H19A 109.5 . .
C17 C19 H19B 109.5 . .
H19A C19 H19B 109.5 . .
C17 C19 H19C 109.5 . .
H19A C19 H19C 109.5 . .
H19B C19 H19C 109.5 . .
C17 C20 H20A 109.5 . .
C17 C20 H20B 109.5 . .
H20A C20 H20B 109.5 . .
C17 C20 H20C 109.5 . .
H20A C20 H20C 109.5 . .
H20B C20 H20C 109.5 . .
N1 C21 C22 113.2(3) . .
N1 C21 H21A 108.9 . .
C22 C21 H21A 108.9 . .
N1 C21 H21B 108.9 . .
C22 C21 H21B 108.9 . .
H21A C21 H21B 107.7 . .
N1 C22 C21 113.2(3) 2_556 .
N1 C22 H22A 108.9 2_556 .
C21 C22 H22A 108.9 . .
N1 C22 H22B 108.9 2_556 .
C21 C22 H22B 108.9 . .
H22A C22 H22B 107.8 . .
C2T C1T C4T 104.0(3) . .
C2T C1T H1T1 111.0 . .
C4T C1T H1T1 111.0 . .
C2T C1T H1T2 111.0 . .
C4T C1T H1T2 111.0 . .
H1T1 C1T H1T2 109.0 . .
O1T C2T C1T 105.6(3) . .
O1T C2T H2T1 110.6 . .
C1T C2T H2T1 110.6 . .
O1T C2T H2T2 110.6 . .
C1T C2T H2T2 110.6 . .
H2T1 C2T H2T2 108.8 . .
C2T O1T C3T 104.4(3) . .
O1T C3T C4T 106.0(3) . .
O1T C3T H3T1 110.5 . .
C4T C3T H3T1 110.5 . .
O1T C3T H3T2 110.5 . .
C4T C3T H3T2 110.5 . .
H3T1 C3T H3T2 108.7 . .
C3T C4T C1T 105.2(4) . .
C3T C4T H4T1 110.7 . .
C1T C4T H4T1 110.7 . .
C3T C4T H4T2 110.7 . .
C1T C4T H4T2 110.7 . .
H4T1 C4T H4T2 108.8 . .
N2 C23 C24 125.1(5) 2_565 .
N2 C23 H23A 106.0 2_565 .
C24 C23 H23A 106.0 . .
N2 C23 H23B 106.0 2_565 .
C24 C23 H23B 106.0 . .
H23A C23 H23B 106.3 . .
N2 C24 C23 121.1(5) . .
N2 C24 H24A 107.1 . .
C23 C24 H24A 107.1 . .
N2 C24 H24B 107.1 . .
C23 C24 H24B 107.1 . .
H24A C24 H24B 106.8 . .
C23 N2 C24 108.4(6) 2_565 .
C21 N1 C22 110.1(3) . 2_556
C21 N1 Cu1 113.9(2) . .
C22 N1 Cu1 111.46(19) 2_556 .
C21 N1 H1N 110(2) . .
C22 N1 H1N 101(2) 2_556 .
Cu1 N1 H1N 110(2) . .
C5 O1 Cu1 127.25(19) . .
C7 O2 Cu1 126.69(19) . .
C14 O3 Cu1 126.68(19) . 2_566
C16 O4 Cu1 127.44(19) . 2_566
O1 Cu1 O3 172.35(10) . 2_566
O1 Cu1 O4 85.85(9) . 2_566
O3 Cu1 O4 91.65(9) 2_566 2_566
O1 Cu1 O2 91.73(9) . .
O3 Cu1 O2 88.55(9) 2_566 .
O4 Cu1 O2 162.93(9) 2_566 .
O1 Cu1 N1 95.83(10) . .
O3 Cu1 N1 91.73(10) 2_566 .
O4 Cu1 N1 100.44(10) 2_566 .
O2 Cu1 N1 96.62(10) . .

loop_
_geom_bond_atom_site_label_1
_geom_bond_atom_site_label_2
_geom_bond_distance
_geom_bond_site_symmetry_2
C1 C4 1.524(5) .
C1 H1A 0.9800 .
C1 H1B 0.9800 .
C1 H1C 0.9800 .
C2 C4 1.526(5) .
C2 H2A 0.9800 .
C2 H2B 0.9800 .
C2 H2C 0.9800 .
C3 C4 1.513(5) .
C3 H3A 0.9800 .
C3 H3B 0.9800 .
C3 H3C 0.9800 .
C4 C5 1.538(4) .
C5 O1 1.269(3) .
C5 C6 1.392(4) .
C6 C7 1.397(4) .
C6 H6 0.9500 .
C7 O2 1.272(3) .
C7 C8 1.499(4) .
C8 C9 1.391(4) .
C8 C13 1.404(4) .
C9 C10 1.392(4) .
C9 H9 0.9500 .
C10 C11 1.403(4) .
C10 C14 1.502(4) .
C11 C12 1.375(4) .
C11 H11 0.9500 .
C12 C13 1.382(4) .
C12 H12 0.9500 .
C13 H13 0.9500 .
C14 O3 1.270(3) .
C14 C15 1.398(4) .
C15 C16 1.398(4) .
C15 H15 0.9500 .
C16 O4 1.264(4) .
C16 C17 1.534(4) .
C17 C19 1.521(5) .
C17 C20 1.521(5) .
C17 C18 1.530(5) .
C18 H18A 0.9800 .
C18 H18B 0.9800 .
C18 H18C 0.9800 .
C19 H19A 0.9800 .
C19 H19B 0.9800 .
C19 H19C 0.9800 .
C20 H20A 0.9800 .
C20 H20B 0.9800 .
C20 H20C 0.9800 .
C21 N1 1.460(4) .
C21 C22 1.517(5) .
C21 H21A 0.9900 .
C21 H21B 0.9900 .
C22 N1 1.462(4) 2_556
C22 H22A 0.9900 .
C22 H22B 0.9900 .
C1T C2T 1.496(5) .
C1T C4T 1.510(6) .
C1T H1T1 0.9900 .
C1T H1T2 0.9900 .
C2T O1T 1.429(5) .
C2T H2T1 0.9900 .
C2T H2T2 0.9900 .
O1T C3T 1.433(6) .
C3T C4T 1.481(6) .
C3T H3T1 0.9900 .
C3T H3T2 0.9900 .
C4T H4T1 0.9900 .
C4T H4T2 0.9900 .
C23 N2 1.430(9) 2_565
C23 C24 1.498(7) .
C23 H23A 0.9900 .
C23 H23B 0.9900 .
C24 N2 1.433(7) .
C24 H24A 0.9900 .
C24 H24B 0.9900 .
N2 C23 1.430(9) 2_565
N1 C22 1.462(4) 2_556
N1 Cu1 2.265(3) .
N1 H1N 0.89(4) .
O1 Cu1 1.919(2) .
O2 Cu1 1.944(2) .
O3 Cu1 1.930(2) 2_566
O4 Cu1 1.936(2) 2_566
Cu1 O3 1.930(2) 2_566
Cu1 O4 1.936(2) 2_566

loop_
_geom_hbond_atom_site_label_D
_geom_hbond_atom_site_label_H
_geom_hbond_atom_site_label_A
_geom_hbond_distance_DH
_geom_hbond_distance_HA
_geom_hbond_distance_DA
_geom_hbond_angle_DHA
N1 H1N O1T 0.89(4) 2.32(3) 3.195(4) 167(3)

loop_
_geom_torsion_atom_site_label_1
_geom_torsion_atom_site_label_2
_geom_torsion_atom_site_label_3
_geom_torsion_atom_site_label_4
_geom_torsion
_geom_torsion_site_symmetry_1
_geom_torsion_site_symmetry_4
C3 C4 C5 O1 54.3(4) . .
C1 C4 C5 O1 -65.1(4) . .
C2 C4 C5 O1 175.7(3) . .
C3 C4 C5 C6 -126.5(4) . .
C1 C4 C5 C6 114.1(3) . .
C2 C4 C5 C6 -5.2(4) . .
O1 C5 C6 C7 0.1(5) . .
C4 C5 C6 C7 -178.9(3) . .
C5 C6 C7 O2 -1.3(5) . .
C5 C6 C7 C8 178.3(3) . .
O2 C7 C8 C9 -5.5(4) . .
C6 C7 C8 C9 174.9(3) . .
O2 C7 C8 C13 175.0(3) . .
C6 C7 C8 C13 -4.6(4) . .
C13 C8 C9 C10 -0.5(4) . .
C7 C8 C9 C10 -180.0(3) . .
C8 C9 C10 C11 1.8(4) . .
C8 C9 C10 C14 -178.9(3) . .
C9 C10 C11 C12 -1.6(4) . .
C14 C10 C11 C12 179.0(3) . .
C10 C11 C12 C13 0.2(5) . .
C11 C12 C13 C8 1.1(5) . .
C9 C8 C13 C12 -1.0(4) . .
C7 C8 C13 C12 178.5(3) . .
C9 C10 C14 O3 -15.9(4) . .
C11 C10 C14 O3 163.5(3) . .
C9 C10 C14 C15 162.1(3) . .
C11 C10 C14 C15 -18.6(4) . .
O3 C14 C15 C16 -1.6(5) . .
C10 C14 C15 C16 -179.4(3) . .
C14 C15 C16 O4 -5.2(5) . .
C14 C15 C16 C17 176.4(3) . .
O4 C16 C17 C19 49.3(4) . .
C15 C16 C17 C19 -132.2(3) . .
O4 C16 C17 C20 171.5(3) . .
C15 C16 C17 C20 -9.9(4) . .
O4 C16 C17 C18 -68.1(4) . .
C15 C16 C17 C18 110.4(3) . .
N1 C21 C22 N1 53.7(5) . 2_556
C4T C1T C2T O1T -24.8(5) . .
C1T C2T O1T C3T 38.3(4) . .
C2T O1T C3T C4T -36.7(5) . .
O1T C3T C4T C1T 20.6(6) . .
C2T C1T C4T C3T 2.5(6) . .
N2 C23 C24 N2 -29.0(16) 2_565 .
C23 C24 N2 C23 24.7(14) . 2_565
C22 C21 N1 C22 -52.2(5) . 2_556
C22 C21 N1 Cu1 -178.3(2) . .
C6 C5 O1 Cu1 5.3(4) . .
C4 C5 O1 Cu1 -175.65(19) . .
C6 C7 O2 Cu1 -2.9(4) . .
C8 C7 O2 Cu1 177.52(18) . .
C15 C14 O3 Cu1 7.7(4) . 2_566
C10 C14 O3 Cu1 -174.48(17) . 2_566
C15 C16 O4 Cu1 5.2(4) . 2_566
C17 C16 O4 Cu1 -176.36(19) . 2_566
C5 O1 Cu1 O4 156.2(3) . 2_566
C5 O1 Cu1 O2 -6.9(3) . .
C5 O1 Cu1 N1 -103.7(3) . .
C7 O2 Cu1 O1 5.7(2) . .
C7 O2 Cu1 O3 -166.7(2) . 2_566
C7 O2 Cu1 O4 -75.8(4) . 2_566
C7 O2 Cu1 N1 101.8(2) . .
C21 N1 Cu1 O1 35.2(2) . .
C22 N1 Cu1 O1 -90.3(2) 2_556 .
C21 N1 Cu1 O3 -146.0(2) . 2_566
C22 N1 Cu1 O3 88.6(2) 2_556 2_566
C21 N1 Cu1 O4 122.0(2) . 2_566
C22 N1 Cu1 O4 -3.4(2) 2_556 2_566
C21 N1 Cu1 O2 -57.3(2) . .
C22 N1 Cu1 O2 177.3(2) 2_556 .
